data_7001216
loop_
_publ_author_name
'Au, Richard H. W.'
'Jennings, Michael C.'
'Puddephatt, Richard J.'

_publ_section_title
;
 Supramolecular organoplatinum(iv) chemistry: a nanotube structure
 supported by hydrogen bonds
;
_journal_issue 18
_journal_name_full 'Dalton Transactions'
_journal_page_first 3519
_journal_page_last 3525
_journal_paper_doi 10.1039/b900855a
_journal_year 2009
_chemical_formula_moiety 'C68 H96 N8 O2 Pt2, 4(C H4 O), 2(B F4)'
_chemical_formula_sum 'C72 H112 B2 F8 N8 O6 Pt2'
_chemical_formula_weight 1749.50
_chemical_name_systematic
;
?
;
_space_group_IT_number 14
_symmetry_cell_setting monoclinic
_symmetry_space_group_name_Hall '-P 2yn'
_symmetry_space_group_name_H-M 'P 1 21/n 1'
_atom_sites_solution_hydrogens geom
_atom_sites_solution_primary direct
_atom_sites_solution_secondary difmap
_audit_creation_method SHELXL-97
_cell_angle_alpha 90.00
_cell_angle_beta 92.450(3)
_cell_angle_gamma 90.00
_cell_formula_units_Z 2
_cell_length_a 16.9121(9)
_cell_length_b 11.2195(6)
_cell_length_c 21.7580(10)
_cell_measurement_reflns_used 386738
_cell_measurement_temperature 150(2)
_cell_measurement_theta_max 27.48
_cell_measurement_theta_min 2.04
_cell_volume 4124.7(4)
_computing_cell_refinement 'DENZO-SMN (Otwinowski & Minor, 1997)'
_computing_data_collection 'COLLECT (Nonius, 1997-2001)'
_computing_data_reduction DENZO-SMN
_computing_molecular_graphics 'SHELXTL/PC (Sheldrick, 2001)'
_computing_publication_material SHELXTL/PC
_computing_structure_refinement 'SHELXL-97 (Sheldrick, 1997)'
_computing_structure_solution 'SHELXS-97 (Sheldrick, 1997)'
_diffrn_ambient_temperature 150(2)
_diffrn_measured_fraction_theta_full 0.990
_diffrn_measured_fraction_theta_max 0.990
_diffrn_measurement_device_type 'Nonius Kappa-CCD'
_diffrn_measurement_method '\f scans, and \w scans with \k offsets'
_diffrn_radiation_monochromator graphite
_diffrn_radiation_source 'fine-focus sealed tube'
_diffrn_radiation_type MoK\a
_diffrn_radiation_wavelength 0.71073
_diffrn_reflns_av_R_equivalents 0.063
_diffrn_reflns_av_sigmaI/netI 0.0416
_diffrn_reflns_limit_h_max 21
_diffrn_reflns_limit_h_min -21
_diffrn_reflns_limit_k_max 14
_diffrn_reflns_limit_k_min -11
_diffrn_reflns_limit_l_max 27
_diffrn_reflns_limit_l_min -27
_diffrn_reflns_number 40382
_diffrn_reflns_theta_full 26.37
_diffrn_reflns_theta_max 26.37
_diffrn_reflns_theta_min 2.61
_diffrn_standards_number 0
_exptl_absorpt_coefficient_mu 3.456
_exptl_absorpt_correction_T_max 0.8462
_exptl_absorpt_correction_T_min 0.2641
_exptl_absorpt_correction_type multi-scan
_exptl_absorpt_process_details 'DENZO-SMN (Otwinowski & Minor, 1997)'
_exptl_crystal_colour colourless
_exptl_crystal_density_diffrn 1.409
_exptl_crystal_density_method 'not measured'
_exptl_crystal_description plate
_exptl_crystal_F_000 1772
_exptl_crystal_size_max 0.53
_exptl_crystal_size_mid 0.35
_exptl_crystal_size_min 0.05
_refine_diff_density_max 1.970
_refine_diff_density_min -1.710
_refine_diff_density_rms 0.131
_refine_ls_extinction_method none
_refine_ls_goodness_of_fit_ref 1.060
_refine_ls_hydrogen_treatment constr
_refine_ls_matrix_type full
_refine_ls_number_parameters 457
_refine_ls_number_reflns 8346
_refine_ls_number_restraints 0
_refine_ls_restrained_S_all 1.060
_refine_ls_R_factor_all 0.0660
_refine_ls_R_factor_gt 0.0464
_refine_ls_shift/su_max 0.001
_refine_ls_shift/su_mean 0.000
_refine_ls_structure_factor_coef Fsqd
_refine_ls_weighting_details 'calc w=1/[\s^2^(Fo^2^)+(0.0678P)^2^+15.3221P] where P=(Fo^2^+2Fc^2^)/3'
_refine_ls_weighting_scheme calc
_refine_ls_wR_factor_gt 0.1201
_refine_ls_wR_factor_ref 0.1358
_reflns_number_gt 6584
_reflns_number_total 8346
_reflns_threshold_expression I>2\s(I)
_cod_data_source_file b900855a.txt
_cod_data_source_block complex_4a
_cod_depositor_comments
;
The following automatic conversions were performed:
'_symmetry_cell_setting' value 'Monoclinic' changed to 'monoclinic'
according to '/home/saulius/struct/CIF-dictionaries/cif_core.dic'
dictionary named 'cif_core.dic' version 2.4.1 from 2010-06-29.

Automatic conversion script
Id: cif_fix_enum 1527 2010-12-29 10:47:43Z saulius 
;
_cod_original_sg_symbol_H-M 'P 21/n'
_cod_database_code 7001216

loop_
_symmetry_equiv_pos_as_xyz
'x, y, z'
'-x+1/2, y+1/2, -z+1/2'
'-x, -y, -z'
'x-1/2, -y-1/2, z-1/2'

loop_
_atom_site_label
_atom_site_type_symbol
_atom_site_fract_x
_atom_site_fract_y
_atom_site_fract_z
_atom_site_U_iso_or_equiv
_atom_site_adp_type
_atom_site_occupancy
_atom_site_symmetry_multiplicity
_atom_site_calc_flag
_atom_site_refinement_flags
_atom_site_disorder_assembly
_atom_site_disorder_group
Pt Pt 0.368749(14) 0.18885(2) 0.911600(10) 0.03635(10) Uani 1 1 d . . .
C1 C 0.2692(4) 0.1003(7) 0.9382(3) 0.0483(16) Uani 1 1 d . . .
H1A H 0.2821 0.0536 0.9753 0.072 Uiso 1 1 calc R . .
H1B H 0.2503 0.0469 0.9051 0.072 Uiso 1 1 calc R . .
H1C H 0.2277 0.1583 0.9468 0.072 Uiso 1 1 calc R . .
C2 C 0.3497(5) 0.3016(6) 0.9844(3) 0.0496(17) Uani 1 1 d . . .
H2A H 0.2927 0.3089 0.9900 0.074 Uiso 1 1 calc R . .
H2B H 0.3718 0.3803 0.9758 0.074 Uiso 1 1 calc R . .
H2C H 0.3756 0.2692 1.0219 0.074 Uiso 1 1 calc R . .
N11 N 0.4702(3) 0.2749(4) 0.8763(2) 0.0351(11) Uani 1 1 d . . .
C12 C 0.5040(4) 0.3752(6) 0.8995(3) 0.0421(15) Uani 1 1 d . . .
H12A H 0.4859 0.4075 0.9367 0.051 Uiso 1 1 calc R . .
C13 C 0.5648(4) 0.4321(6) 0.8699(3) 0.0464(16) Uani 1 1 d . . .
H13A H 0.5882 0.5017 0.8877 0.056 Uiso 1 1 calc R . .
C14 C 0.5913(4) 0.3894(6) 0.8158(3) 0.0426(15) Uani 1 1 d . . .
C15 C 0.5570(4) 0.2853(6) 0.7927(3) 0.0395(14) Uani 1 1 d . . .
H15A H 0.5751 0.2520 0.7557 0.047 Uiso 1 1 calc R . .
C16 C 0.4965(4) 0.2290(6) 0.8231(3) 0.0356(13) Uani 1 1 d . . .
C17 C 0.4577(4) 0.1170(5) 0.8015(3) 0.0333(12) Uani 1 1 d . . .
C18 C 0.4823(4) 0.0541(5) 0.7511(3) 0.0375(13) Uani 1 1 d . . .
H18A H 0.5231 0.0855 0.7273 0.045 Uiso 1 1 calc R . .
C19 C 0.4478(4) -0.0547(6) 0.7350(3) 0.0374(13) Uani 1 1 d . . .
C20 C 0.3874(4) -0.0935(6) 0.7714(3) 0.0421(15) Uani 1 1 d . . .
H20A H 0.3624 -0.1679 0.7629 0.051 Uiso 1 1 calc R . .
C21 C 0.3636(4) -0.0253(5) 0.8195(3) 0.0359(13) Uani 1 1 d . . .
H21A H 0.3208 -0.0525 0.8426 0.043 Uiso 1 1 calc R . .
N22 N 0.3984(3) 0.0780(4) 0.8350(2) 0.0340(11) Uani 1 1 d . . .
C23 C 0.6556(5) 0.4521(7) 0.7800(4) 0.0552(19) Uani 1 1 d . . .
C24 C 0.6167(5) 0.5004(8) 0.7196(4) 0.072(2) Uani 1 1 d . . .
H24A H 0.6561 0.5443 0.6968 0.109 Uiso 1 1 calc R . .
H24B H 0.5731 0.5539 0.7290 0.109 Uiso 1 1 calc R . .
H24C H 0.5963 0.4337 0.6945 0.109 Uiso 1 1 calc R . .
C25 C 0.6933(6) 0.5555(9) 0.8162(5) 0.088(3) Uani 1 1 d . . .
H25A H 0.7166 0.5259 0.8552 0.131 Uiso 1 1 calc R . .
H25B H 0.6528 0.6153 0.8243 0.131 Uiso 1 1 calc R . .
H25C H 0.7347 0.5918 0.7921 0.131 Uiso 1 1 calc R . .
C26 C 0.7189(5) 0.3628(9) 0.7644(4) 0.069(2) Uani 1 1 d . . .
H26A H 0.7631 0.4045 0.7462 0.104 Uiso 1 1 calc R . .
H26B H 0.6966 0.3043 0.7350 0.104 Uiso 1 1 calc R . .
H26C H 0.7379 0.3218 0.8020 0.104 Uiso 1 1 calc R . .
C27 C 0.4777(4) -0.1276(6) 0.6810(3) 0.0428(15) Uani 1 1 d . . .
C28 C 0.4499(5) -0.0646(8) 0.6218(3) 0.064(2) Uani 1 1 d . . .
H28A H 0.4731 -0.1039 0.5866 0.097 Uiso 1 1 calc R . .
H28B H 0.4668 0.0189 0.6234 0.097 Uiso 1 1 calc R . .
H28C H 0.3921 -0.0684 0.6173 0.097 Uiso 1 1 calc R . .
C29 C 0.4445(5) -0.2546(7) 0.6808(4) 0.0575(19) Uani 1 1 d . . .
H29A H 0.4599 -0.2961 0.6436 0.086 Uiso 1 1 calc R . .
H29B H 0.3866 -0.2515 0.6816 0.086 Uiso 1 1 calc R . .
H29C H 0.4656 -0.2975 0.7172 0.086 Uiso 1 1 calc R . .
C30 C 0.5675(4) -0.1349(8) 0.6862(4) 0.060(2) Uani 1 1 d . . .
H30A H 0.5841 -0.1638 0.7273 0.089 Uiso 1 1 calc R . .
H30B H 0.5900 -0.0556 0.6797 0.089 Uiso 1 1 calc R . .
H30C H 0.5862 -0.1899 0.6550 0.089 Uiso 1 1 calc R . .
C31 C 0.2954(4) 0.3033(6) 0.8589(3) 0.0463(16) Uani 1 1 d . . .
H31A H 0.2395 0.2855 0.8671 0.056 Uiso 1 1 calc R . .
H31B H 0.3062 0.3865 0.8718 0.056 Uiso 1 1 calc R . .
C32 C 0.3065(4) 0.2929(6) 0.7914(3) 0.0409(15) Uani 1 1 d . . .
C33 C 0.3560(4) 0.3720(6) 0.7603(3) 0.0497(17) Uani 1 1 d . . .
H33A H 0.3796 0.4368 0.7824 0.060 Uiso 1 1 calc R . .
C34 C 0.3708(4) 0.3583(7) 0.7002(3) 0.0494(17) Uani 1 1 d . . .
H34A H 0.4063 0.4113 0.6814 0.059 Uiso 1 1 calc R . .
C35 C 0.3345(4) 0.2669(6) 0.6653(3) 0.0451(16) Uani 1 1 d . . .
C36 C 0.2846(4) 0.1895(6) 0.6938(3) 0.0405(15) Uani 1 1 d . . .
H36A H 0.2593 0.1272 0.6708 0.049 Uiso 1 1 calc R . .
C37 C 0.2711(4) 0.2021(6) 0.7558(3) 0.0413(15) Uani 1 1 d . . .
H37A H 0.2367 0.1475 0.7747 0.050 Uiso 1 1 calc R . .
C38 C 0.3545(4) 0.2544(7) 0.5992(3) 0.0488(16) Uani 1 1 d . . .
O39 O 0.4239(3) 0.2671(6) 0.5825(2) 0.0648(14) Uani 1 1 d . . .
N40 N 0.2938(4) 0.2282(6) 0.5602(3) 0.0530(15) Uani 1 1 d . . .
H40A H 0.2467 0.2238 0.5757 0.064 Uiso 1 1 calc R . .
C41 C 0.2979(5) 0.2059(8) 0.4933(4) 0.062(2) Uani 1 1 d . . .
C42 C 0.2131(7) 0.1867(12) 0.4687(4) 0.099(4) Uani 1 1 d . . .
H42A H 0.1880 0.1250 0.4931 0.149 Uiso 1 1 calc R . .
H42B H 0.2134 0.1613 0.4256 0.149 Uiso 1 1 calc R . .
H42C H 0.1834 0.2613 0.4716 0.149 Uiso 1 1 calc R . .
C43 C 0.3498(6) 0.0956(9) 0.4819(4) 0.080(3) Uani 1 1 d . . .
H43A H 0.4053 0.1145 0.4927 0.119 Uiso 1 1 calc R . .
H43B H 0.3445 0.0731 0.4384 0.119 Uiso 1 1 calc R . .
H43C H 0.3326 0.0293 0.5074 0.119 Uiso 1 1 calc R . .
C44 C 0.3335(7) 0.3139(8) 0.4622(4) 0.080(3) Uani 1 1 d . . .
H44A H 0.3029 0.3853 0.4717 0.121 Uiso 1 1 calc R . .
H44B H 0.3320 0.3015 0.4175 0.121 Uiso 1 1 calc R . .
H44C H 0.3885 0.3244 0.4773 0.121 Uiso 1 1 calc R . .
N51 N 0.4471(3) 0.0739(4) 0.9679(2) 0.0359(11) Uani 1 1 d . . .
C52 C 0.5116(4) 0.1167(6) 0.9971(3) 0.0440(16) Uani 1 1 d . . .
H52A H 0.5222 0.1998 0.9955 0.053 Uiso 1 1 calc R . .
C53 C 0.4362(4) -0.0428(5) 0.9703(3) 0.0399(14) Uani 1 1 d . . .
H53A H 0.3914 -0.0768 0.9491 0.048 Uiso 1 1 calc R . .
B60 B 0.4305(6) 0.6735(8) 0.8890(4) 0.056(2) Uani 1 1 d . . .
F61 F 0.4112(4) 0.5942(5) 0.8448(3) 0.125(3) Uani 1 1 d . . .
F62 F 0.4950(3) 0.7425(7) 0.8694(3) 0.0939(17) Uani 1 1 d . . .
F63 F 0.4561(3) 0.6206(4) 0.9436(2) 0.0688(13) Uani 1 1 d . . .
F64 F 0.3682(2) 0.7501(4) 0.89972(18) 0.0520(10) Uani 1 1 d . . .
O71 O 0.5772(6) 0.9601(10) 0.8877(4) 0.122(3) Uani 1 1 d . . .
H71A H 0.5473 0.9206 0.8636 0.146 Uiso 1 1 calc R . .
C72 C 0.6500(8) 0.9566(19) 0.8685(7) 0.160(8) Uani 1 1 d . . .
H72A H 0.6616 1.0311 0.8471 0.239 Uiso 1 1 calc R . .
H72B H 0.6553 0.8894 0.8402 0.239 Uiso 1 1 calc R . .
H72C H 0.6873 0.9468 0.9038 0.239 Uiso 1 1 calc R . .
O81 O 0.5701(4) 0.2201(6) 0.6410(3) 0.0699(16) Uani 1 1 d . . .
H81A H 0.5228 0.2230 0.6276 0.084 Uiso 1 1 calc R . .
C82 C 0.6216(6) 0.2305(14) 0.5910(5) 0.095(4) Uani 1 1 d . . .
H82A H 0.6268 0.3146 0.5798 0.142 Uiso 1 1 calc R . .
H82B H 0.5995 0.1856 0.5556 0.142 Uiso 1 1 calc R . .
H82C H 0.6738 0.1983 0.6034 0.142 Uiso 1 1 calc R . .

loop_
_atom_site_aniso_label
_atom_site_aniso_U_11
_atom_site_aniso_U_22
_atom_site_aniso_U_33
_atom_site_aniso_U_23
_atom_site_aniso_U_13
_atom_site_aniso_U_12
Pt 0.03508(16) 0.04106(15) 0.03245(14) -0.00365(10) -0.00385(9) 0.00116(10)
C1 0.030(3) 0.060(4) 0.054(4) -0.008(3) 0.004(3) -0.004(3)
C2 0.054(4) 0.053(4) 0.043(4) -0.008(3) 0.009(3) 0.001(3)
N11 0.031(3) 0.032(2) 0.041(3) -0.002(2) -0.010(2) 0.003(2)
C12 0.045(4) 0.033(3) 0.048(4) -0.005(3) -0.006(3) 0.002(3)
C13 0.049(4) 0.033(3) 0.056(4) -0.002(3) -0.012(3) -0.005(3)
C14 0.035(4) 0.040(3) 0.052(4) 0.008(3) -0.011(3) -0.003(3)
C15 0.037(4) 0.042(3) 0.040(3) 0.001(3) -0.004(3) 0.001(3)
C16 0.031(3) 0.034(3) 0.040(3) -0.005(3) -0.010(2) 0.005(3)
C17 0.035(3) 0.034(3) 0.030(3) 0.001(2) -0.005(2) -0.001(3)
C18 0.033(3) 0.039(3) 0.040(3) -0.002(3) -0.003(2) -0.004(3)
C19 0.035(3) 0.038(3) 0.038(3) -0.005(3) -0.008(2) 0.009(3)
C20 0.041(4) 0.041(3) 0.043(3) -0.004(3) -0.012(3) -0.005(3)
C21 0.034(3) 0.040(3) 0.033(3) 0.003(2) -0.002(2) -0.001(3)
N22 0.034(3) 0.035(3) 0.032(2) -0.002(2) -0.006(2) 0.002(2)
C23 0.053(4) 0.049(4) 0.063(4) 0.010(3) -0.006(3) -0.016(3)
C24 0.063(6) 0.072(6) 0.081(6) 0.030(5) -0.002(4) -0.011(4)
C25 0.095(7) 0.081(6) 0.088(7) -0.002(5) 0.018(6) -0.053(6)
C26 0.044(5) 0.080(6) 0.085(6) 0.023(5) 0.008(4) -0.012(4)
C27 0.043(4) 0.041(4) 0.044(3) -0.010(3) 0.000(3) 0.000(3)
C28 0.081(6) 0.067(5) 0.045(4) -0.015(4) -0.002(4) 0.007(5)
C29 0.058(5) 0.047(4) 0.067(5) -0.020(4) -0.003(4) 0.005(4)
C30 0.045(4) 0.066(5) 0.068(5) -0.020(4) 0.004(4) 0.009(4)
C31 0.042(4) 0.047(4) 0.048(4) -0.002(3) -0.007(3) 0.012(3)
C32 0.033(3) 0.046(4) 0.043(3) 0.000(3) -0.009(3) 0.011(3)
C33 0.055(4) 0.037(4) 0.055(4) -0.001(3) -0.019(3) 0.005(3)
C34 0.049(4) 0.043(4) 0.055(4) 0.003(3) -0.011(3) -0.003(3)
C35 0.046(4) 0.046(4) 0.042(3) 0.000(3) -0.012(3) 0.003(3)
C36 0.035(3) 0.045(4) 0.040(3) -0.003(3) -0.012(3) 0.004(3)
C37 0.035(4) 0.042(4) 0.045(3) -0.005(3) -0.012(3) 0.009(3)
C38 0.044(4) 0.057(4) 0.045(4) -0.002(3) -0.003(3) 0.003(3)
O39 0.048(3) 0.090(4) 0.056(3) 0.003(3) 0.001(2) -0.001(3)
N40 0.046(4) 0.076(4) 0.036(3) -0.005(3) -0.004(2) 0.007(3)
C41 0.066(5) 0.077(6) 0.042(4) -0.007(4) 0.003(4) 0.016(4)
C42 0.081(7) 0.177(13) 0.039(4) -0.017(6) -0.012(4) 0.008(7)
C43 0.110(8) 0.078(6) 0.051(5) -0.010(4) 0.013(5) 0.022(6)
C44 0.111(9) 0.086(7) 0.044(4) 0.004(4) 0.008(5) 0.017(6)
N51 0.043(3) 0.034(3) 0.030(2) 0.001(2) -0.008(2) -0.008(2)
C52 0.056(4) 0.040(3) 0.035(3) -0.004(3) -0.014(3) -0.006(3)
C53 0.041(4) 0.039(3) 0.039(3) -0.002(3) -0.011(3) -0.005(3)
B60 0.070(6) 0.045(5) 0.052(5) -0.010(4) -0.016(4) 0.009(4)
F61 0.159(6) 0.093(4) 0.115(5) -0.067(4) -0.092(4) 0.064(4)
F62 0.062(4) 0.124(5) 0.096(4) 0.015(4) 0.008(3) 0.012(4)
F63 0.096(4) 0.047(2) 0.060(3) -0.007(2) -0.026(2) 0.015(2)
F64 0.055(3) 0.039(2) 0.062(2) -0.0046(18) -0.0047(19) 0.0015(18)
O71 0.120(7) 0.162(9) 0.083(5) 0.000(5) -0.004(5) 0.018(7)
C72 0.073(8) 0.29(2) 0.115(10) -0.029(13) 0.034(7) 0.003(12)
O81 0.056(4) 0.094(4) 0.059(3) 0.006(3) -0.002(3) -0.003(3)
C82 0.077(7) 0.129(10) 0.080(7) 0.004(6) 0.013(6) 0.023(7)

loop_
_atom_type_symbol
_atom_type_description
_atom_type_scat_dispersion_real
_atom_type_scat_dispersion_imag
_atom_type_scat_source
C C 0.0033 0.0016 'International Tables Vol C Tables 4.2.6.8 and 6.1.1.4'
H H 0.0000 0.0000 'International Tables Vol C Tables 4.2.6.8 and 6.1.1.4'
B B 0.0013 0.0007 'International Tables Vol C Tables 4.2.6.8 and 6.1.1.4'
N N 0.0061 0.0033 'International Tables Vol C Tables 4.2.6.8 and 6.1.1.4'
O O 0.0106 0.0060 'International Tables Vol C Tables 4.2.6.8 and 6.1.1.4'
F F 0.0171 0.0103 'International Tables Vol C Tables 4.2.6.8 and 6.1.1.4'
Pt Pt -1.7033 8.3905 'International Tables Vol C Tables 4.2.6.8 and 6.1.1.4'

loop_
_geom_angle_atom_site_label_1
_geom_angle_atom_site_label_2
_geom_angle_atom_site_label_3
_geom_angle
_geom_angle_site_symmetry_1
_geom_angle_site_symmetry_3
_geom_angle_publ_flag
C1 Pt C2 85.6(3) . . ?
C1 Pt C31 88.7(3) . . ?
C2 Pt C31 86.3(3) . . ?
C1 Pt N11 175.1(2) . . ?
C2 Pt N11 98.8(3) . . ?
C31 Pt N11 89.6(3) . . ?
C1 Pt N22 99.1(2) . . ?
C2 Pt N22 175.1(3) . . ?
C31 Pt N22 94.7(2) . . ?
N11 Pt N22 76.47(19) . . ?
C1 Pt N51 92.4(2) . . ?
C2 Pt N51 92.4(3) . . ?
C31 Pt N51 178.3(2) . . ?
N11 Pt N51 89.49(18) . . ?
N22 Pt N51 86.39(18) . . ?
Pt C1 H1A 109.5 . . ?
Pt C1 H1B 109.5 . . ?
H1A C1 H1B 109.5 . . ?
Pt C1 H1C 109.5 . . ?
H1A C1 H1C 109.5 . . ?
H1B C1 H1C 109.5 . . ?
Pt C2 H2A 109.5 . . ?
Pt C2 H2B 109.5 . . ?
H2A C2 H2B 109.5 . . ?
Pt C2 H2C 109.5 . . ?
H2A C2 H2C 109.5 . . ?
H2B C2 H2C 109.5 . . ?
C12 N11 C16 119.1(6) . . ?
C12 N11 Pt 125.1(4) . . ?
C16 N11 Pt 115.6(4) . . ?
N11 C12 C13 121.3(6) . . ?
N11 C12 H12A 119.4 . . ?
C13 C12 H12A 119.4 . . ?
C14 C13 C12 120.9(6) . . ?
C14 C13 H13A 119.5 . . ?
C12 C13 H13A 119.5 . . ?
C13 C14 C15 117.4(6) . . ?
C13 C14 C23 122.9(6) . . ?
C15 C14 C23 119.7(6) . . ?
C14 C15 C16 120.8(6) . . ?
C14 C15 H15A 119.6 . . ?
C16 C15 H15A 119.6 . . ?
N11 C16 C15 120.4(6) . . ?
N11 C16 C17 115.8(6) . . ?
C15 C16 C17 123.8(6) . . ?
N22 C17 C18 121.5(5) . . ?
N22 C17 C16 115.8(5) . . ?
C18 C17 C16 122.7(6) . . ?
C17 C18 C19 120.8(6) . . ?
C17 C18 H18A 119.6 . . ?
C19 C18 H18A 119.6 . . ?
C20 C19 C18 116.1(6) . . ?
C20 C19 C27 123.0(6) . . ?
C18 C19 C27 120.9(6) . . ?
C21 C20 C19 120.5(6) . . ?
C21 C20 H20A 119.7 . . ?
C19 C20 H20A 119.7 . . ?
N22 C21 C20 122.5(6) . . ?
N22 C21 H21A 118.7 . . ?
C20 C21 H21A 118.7 . . ?
C21 N22 C17 118.5(5) . . ?
C21 N22 Pt 125.6(4) . . ?
C17 N22 Pt 115.9(4) . . ?
C26 C23 C25 109.5(7) . . ?
C26 C23 C14 109.4(6) . . ?
C25 C23 C14 112.1(7) . . ?
C26 C23 C24 108.7(7) . . ?
C25 C23 C24 109.0(7) . . ?
C14 C23 C24 108.0(6) . . ?
C23 C24 H24A 109.5 . . ?
C23 C24 H24B 109.5 . . ?
H24A C24 H24B 109.5 . . ?
C23 C24 H24C 109.5 . . ?
H24A C24 H24C 109.5 . . ?
H24B C24 H24C 109.5 . . ?
C23 C25 H25A 109.5 . . ?
C23 C25 H25B 109.5 . . ?
H25A C25 H25B 109.5 . . ?
C23 C25 H25C 109.5 . . ?
H25A C25 H25C 109.5 . . ?
H25B C25 H25C 109.5 . . ?
C23 C26 H26A 109.5 . . ?
C23 C26 H26B 109.5 . . ?
H26A C26 H26B 109.5 . . ?
C23 C26 H26C 109.5 . . ?
H26A C26 H26C 109.5 . . ?
H26B C26 H26C 109.5 . . ?
C30 C27 C28 111.0(7) . . ?
C30 C27 C29 108.4(6) . . ?
C28 C27 C29 109.2(6) . . ?
C30 C27 C19 109.4(5) . . ?
C28 C27 C19 107.5(6) . . ?
C29 C27 C19 111.4(6) . . ?
C27 C28 H28A 109.5 . . ?
C27 C28 H28B 109.5 . . ?
H28A C28 H28B 109.5 . . ?
C27 C28 H28C 109.5 . . ?
H28A C28 H28C 109.5 . . ?
H28B C28 H28C 109.5 . . ?
C27 C29 H29A 109.5 . . ?
C27 C29 H29B 109.5 . . ?
H29A C29 H29B 109.5 . . ?
C27 C29 H29C 109.5 . . ?
H29A C29 H29C 109.5 . . ?
H29B C29 H29C 109.5 . . ?
C27 C30 H30A 109.5 . . ?
C27 C30 H30B 109.5 . . ?
H30A C30 H30B 109.5 . . ?
C27 C30 H30C 109.5 . . ?
H30A C30 H30C 109.5 . . ?
H30B C30 H30C 109.5 . . ?
C32 C31 Pt 113.2(4) . . ?
C32 C31 H31A 108.9 . . ?
Pt C31 H31A 108.9 . . ?
C32 C31 H31B 108.9 . . ?
Pt C31 H31B 108.9 . . ?
H31A C31 H31B 107.8 . . ?
C37 C32 C33 116.2(6) . . ?
C37 C32 C31 122.2(7) . . ?
C33 C32 C31 121.6(6) . . ?
C34 C33 C32 122.1(7) . . ?
C34 C33 H33A 119.0 . . ?
C32 C33 H33A 119.0 . . ?
C33 C34 C35 120.9(7) . . ?
C33 C34 H34A 119.6 . . ?
C35 C34 H34A 119.6 . . ?
C36 C35 C34 118.6(6) . . ?
C36 C35 C38 122.8(6) . . ?
C34 C35 C38 118.5(7) . . ?
C35 C36 C37 120.3(6) . . ?
C35 C36 H36A 119.8 . . ?
C37 C36 H36A 119.8 . . ?
C36 C37 C32 121.9(7) . . ?
C36 C37 H37A 119.0 . . ?
C32 C37 H37A 119.0 . . ?
O39 C38 N40 123.0(7) . . ?
O39 C38 C35 121.4(6) . . ?
N40 C38 C35 115.6(6) . . ?
C38 N40 C41 126.5(7) . . ?
C38 N40 H40A 116.8 . . ?
C41 N40 H40A 116.8 . . ?
N40 C41 C44 109.8(7) . . ?
N40 C41 C42 106.6(7) . . ?
C44 C41 C42 109.9(8) . . ?
N40 C41 C43 110.2(7) . . ?
C44 C41 C43 109.1(8) . . ?
C42 C41 C43 111.2(8) . . ?
C41 C42 H42A 109.5 . . ?
C41 C42 H42B 109.5 . . ?
H42A C42 H42B 109.5 . . ?
C41 C42 H42C 109.5 . . ?
H42A C42 H42C 109.5 . . ?
H42B C42 H42C 109.5 . . ?
C41 C43 H43A 109.5 . . ?
C41 C43 H43B 109.5 . . ?
H43A C43 H43B 109.5 . . ?
C41 C43 H43C 109.5 . . ?
H43A C43 H43C 109.5 . . ?
H43B C43 H43C 109.5 . . ?
C41 C44 H44A 109.5 . . ?
C41 C44 H44B 109.5 . . ?
H44A C44 H44B 109.5 . . ?
C41 C44 H44C 109.5 . . ?
H44A C44 H44C 109.5 . . ?
H44B C44 H44C 109.5 . . ?
C53 N51 C52 116.8(5) . . ?
C53 N51 Pt 121.6(4) . . ?
C52 N51 Pt 121.4(4) . . ?
N51 C52 C53 121.4(6) . 3_657 ?
N51 C52 H52A 119.3 . . ?
C53 C52 H52A 119.3 3_657 . ?
N51 C53 C52 121.8(6) . 3_657 ?
N51 C53 H53A 119.1 . . ?
C52 C53 H53A 119.1 3_657 . ?
F61 B60 F63 112.9(7) . . ?
F61 B60 F64 111.6(7) . . ?
F63 B60 F64 109.5(7) . . ?
F61 B60 F62 108.4(9) . . ?
F63 B60 F62 106.0(7) . . ?
F64 B60 F62 108.2(7) . . ?
C72 O71 H71A 109.5 . . ?
O71 C72 H72A 109.5 . . ?
O71 C72 H72B 109.5 . . ?
H72A C72 H72B 109.5 . . ?
O71 C72 H72C 109.5 . . ?
H72A C72 H72C 109.5 . . ?
H72B C72 H72C 109.5 . . ?
C82 O81 H81A 109.5 . . ?
O81 C82 H82A 109.5 . . ?
O81 C82 H82B 109.5 . . ?
H82A C82 H82B 109.5 . . ?
O81 C82 H82C 109.5 . . ?
H82A C82 H82C 109.5 . . ?
H82B C82 H82C 109.5 . . ?

loop_
_geom_bond_atom_site_label_1
_geom_bond_atom_site_label_2
_geom_bond_distance
_geom_bond_site_symmetry_2
_geom_bond_publ_flag
Pt C1 2.059(7) . ?
Pt C2 2.063(7) . ?
Pt C31 2.094(6) . ?
Pt N11 2.140(5) . ?
Pt N22 2.155(5) . ?
Pt N51 2.186(5) . ?
C1 H1A 0.9800 . ?
C1 H1B 0.9800 . ?
C1 H1C 0.9800 . ?
C2 H2A 0.9800 . ?
C2 H2B 0.9800 . ?
C2 H2C 0.9800 . ?
N11 C12 1.350(8) . ?
N11 C16 1.357(8) . ?
C12 C13 1.390(10) . ?
C12 H12A 0.9500 . ?
C13 C14 1.365(10) . ?
C13 H13A 0.9500 . ?
C14 C15 1.388(9) . ?
C14 C23 1.536(10) . ?
C15 C16 1.394(9) . ?
C15 H15A 0.9500 . ?
C16 C17 1.484(8) . ?
C17 N22 1.339(8) . ?
C17 C18 1.383(8) . ?
C18 C19 1.391(8) . ?
C18 H18A 0.9500 . ?
C19 C20 1.390(9) . ?
C19 C27 1.534(8) . ?
C20 C21 1.369(9) . ?
C20 H20A 0.9500 . ?
C21 N22 1.337(8) . ?
C21 H21A 0.9500 . ?
C23 C26 1.515(12) . ?
C23 C25 1.527(11) . ?
C23 C24 1.543(11) . ?
C24 H24A 0.9800 . ?
C24 H24B 0.9800 . ?
C24 H24C 0.9800 . ?
C25 H25A 0.9800 . ?
C25 H25B 0.9800 . ?
C25 H25C 0.9800 . ?
C26 H26A 0.9800 . ?
C26 H26B 0.9800 . ?
C26 H26C 0.9800 . ?
C27 C30 1.519(10) . ?
C27 C28 1.526(10) . ?
C27 C29 1.532(10) . ?
C28 H28A 0.9800 . ?
C28 H28B 0.9800 . ?
C28 H28C 0.9800 . ?
C29 H29A 0.9800 . ?
C29 H29B 0.9800 . ?
C29 H29C 0.9800 . ?
C30 H30A 0.9800 . ?
C30 H30B 0.9800 . ?
C30 H30C 0.9800 . ?
C31 C32 1.492(10) . ?
C31 H31A 0.9900 . ?
C31 H31B 0.9900 . ?
C32 C37 1.399(9) . ?
C32 C33 1.412(10) . ?
C33 C34 1.350(10) . ?
C33 H33A 0.9500 . ?
C34 C35 1.403(10) . ?
C34 H34A 0.9500 . ?
C35 C36 1.377(10) . ?
C35 C38 1.497(10) . ?
C36 C37 1.386(9) . ?
C36 H36A 0.9500 . ?
C37 H37A 0.9500 . ?
C38 O39 1.252(9) . ?
C38 N40 1.337(9) . ?
N40 C41 1.480(9) . ?
N40 H40A 0.8800 . ?
C41 C44 1.525(13) . ?
C41 C42 1.525(13) . ?
C41 C43 1.543(12) . ?
C42 H42A 0.9800 . ?
C42 H42B 0.9800 . ?
C42 H42C 0.9800 . ?
C43 H43A 0.9800 . ?
C43 H43B 0.9800 . ?
C43 H43C 0.9800 . ?
C44 H44A 0.9800 . ?
C44 H44B 0.9800 . ?
C44 H44C 0.9800 . ?
N51 C53 1.324(8) . ?
N51 C52 1.329(8) . ?
C52 C53 1.384(9) 3_657 ?
C52 H52A 0.9500 . ?
C53 C52 1.384(9) 3_657 ?
C53 H53A 0.9500 . ?
B60 F61 1.339(9) . ?
B60 F63 1.381(10) . ?
B60 F64 1.388(10) . ?
B60 F62 1.417(12) . ?
O71 C72 1.317(13) . ?
O71 H71A 0.8400 . ?
C72 H72A 0.9800 . ?
C72 H72B 0.9800 . ?
C72 H72C 0.9800 . ?
O81 C82 1.427(11) . ?
O81 H81A 0.8400 . ?
C82 H82A 0.9800 . ?
C82 H82B 0.9800 . ?
C82 H82C 0.9800 . ?

loop_
_geom_hbond_atom_site_label_D
_geom_hbond_atom_site_label_H
_geom_hbond_atom_site_label_A
_geom_hbond_distance_DH
_geom_hbond_distance_HA
_geom_hbond_distance_DA
_geom_hbond_angle_DHA
_geom_hbond_site_symmetry_A
N40 H40A F64 0.88 2.06 2.920(8) 166.3 2_546
O71 H71A F62 0.84 2.19 2.830(13) 132.9 .
O81 H81A O39 0.84 1.97 2.782(8) 163.8 .

loop_
_geom_torsion_atom_site_label_1
_geom_torsion_atom_site_label_2
_geom_torsion_atom_site_label_3
_geom_torsion_atom_site_label_4
_geom_torsion
_geom_torsion_site_symmetry_1
_geom_torsion_site_symmetry_2
_geom_torsion_site_symmetry_3
_geom_torsion_site_symmetry_4
_geom_torsion_publ_flag
C2 Pt N11 C12 -1.2(5) . . . . ?
C31 Pt N11 C12 85.1(5) . . . . ?
N22 Pt N11 C12 -180.0(5) . . . . ?
N51 Pt N11 C12 -93.6(5) . . . . ?
C2 Pt N11 C16 -174.8(4) . . . . ?
C31 Pt N11 C16 -88.6(4) . . . . ?
N22 Pt N11 C16 6.4(4) . . . . ?
N51 Pt N11 C16 92.8(4) . . . . ?
C16 N11 C12 C13 0.1(9) . . . . ?
Pt N11 C12 C13 -173.3(5) . . . . ?
N11 C12 C13 C14 1.2(10) . . . . ?
C12 C13 C14 C15 -2.0(10) . . . . ?
C12 C13 C14 C23 177.2(6) . . . . ?
C13 C14 C15 C16 1.6(9) . . . . ?
C23 C14 C15 C16 -177.6(6) . . . . ?
C12 N11 C16 C15 -0.6(8) . . . . ?
Pt N11 C16 C15 173.5(4) . . . . ?
C12 N11 C16 C17 178.5(5) . . . . ?
Pt N11 C16 C17 -7.5(6) . . . . ?
C14 C15 C16 N11 -0.3(9) . . . . ?
C14 C15 C16 C17 -179.3(6) . . . . ?
N11 C16 C17 N22 3.6(8) . . . . ?
C15 C16 C17 N22 -177.3(5) . . . . ?
N11 C16 C17 C18 -174.5(5) . . . . ?
C15 C16 C17 C18 4.5(9) . . . . ?
N22 C17 C18 C19 -2.5(9) . . . . ?
C16 C17 C18 C19 175.6(5) . . . . ?
C17 C18 C19 C20 1.2(9) . . . . ?
C17 C18 C19 C27 -177.0(6) . . . . ?
C18 C19 C20 C21 1.1(9) . . . . ?
C27 C19 C20 C21 179.3(6) . . . . ?
C19 C20 C21 N22 -2.5(9) . . . . ?
C20 C21 N22 C17 1.3(8) . . . . ?
C20 C21 N22 Pt -177.6(4) . . . . ?
C18 C17 N22 C21 1.2(8) . . . . ?
C16 C17 N22 C21 -177.0(5) . . . . ?
C18 C17 N22 Pt -179.9(4) . . . . ?
C16 C17 N22 Pt 2.0(6) . . . . ?
C1 Pt N22 C21 -7.7(5) . . . . ?
C31 Pt N22 C21 -97.2(5) . . . . ?
N11 Pt N22 C21 174.4(5) . . . . ?
N51 Pt N22 C21 84.1(5) . . . . ?
C1 Pt N22 C17 173.4(4) . . . . ?
C31 Pt N22 C17 84.0(4) . . . . ?
N11 Pt N22 C17 -4.4(4) . . . . ?
N51 Pt N22 C17 -94.8(4) . . . . ?
C13 C14 C23 C26 129.7(7) . . . . ?
C15 C14 C23 C26 -51.1(9) . . . . ?
C13 C14 C23 C25 8.0(10) . . . . ?
C15 C14 C23 C25 -172.9(7) . . . . ?
C13 C14 C23 C24 -112.1(8) . . . . ?
C15 C14 C23 C24 67.0(9) . . . . ?
C20 C19 C27 C30 -130.7(7) . . . . ?
C18 C19 C27 C30 47.4(8) . . . . ?
C20 C19 C27 C28 108.7(7) . . . . ?
C18 C19 C27 C28 -73.3(8) . . . . ?
C20 C19 C27 C29 -10.9(9) . . . . ?
C18 C19 C27 C29 167.2(6) . . . . ?
C1 Pt C31 C32 -114.9(5) . . . . ?
C2 Pt C31 C32 159.4(6) . . . . ?
N11 Pt C31 C32 60.5(5) . . . . ?
N22 Pt C31 C32 -15.8(5) . . . . ?
Pt C31 C32 C37 80.9(7) . . . . ?
Pt C31 C32 C33 -96.7(7) . . . . ?
C37 C32 C33 C34 -2.5(10) . . . . ?
C31 C32 C33 C34 175.3(6) . . . . ?
C32 C33 C34 C35 2.8(11) . . . . ?
C33 C34 C35 C36 -1.3(11) . . . . ?
C33 C34 C35 C38 -178.7(6) . . . . ?
C34 C35 C36 C37 -0.2(10) . . . . ?
C38 C35 C36 C37 177.0(6) . . . . ?
C35 C36 C37 C32 0.4(10) . . . . ?
C33 C32 C37 C36 0.9(9) . . . . ?
C31 C32 C37 C36 -176.9(6) . . . . ?
C36 C35 C38 O39 -136.6(8) . . . . ?
C34 C35 C38 O39 40.7(11) . . . . ?
C36 C35 C38 N40 42.9(10) . . . . ?
C34 C35 C38 N40 -139.8(7) . . . . ?
O39 C38 N40 C41 2.3(13) . . . . ?
C35 C38 N40 C41 -177.1(7) . . . . ?
C38 N40 C41 C44 -58.0(11) . . . . ?
C38 N40 C41 C42 -177.0(8) . . . . ?
C38 N40 C41 C43 62.2(11) . . . . ?
C1 Pt N51 C53 42.6(5) . . . . ?
C2 Pt N51 C53 128.3(5) . . . . ?
N11 Pt N51 C53 -132.9(5) . . . . ?
N22 Pt N51 C53 -56.4(5) . . . . ?
C1 Pt N51 C52 -143.2(5) . . . . ?
C2 Pt N51 C52 -57.5(5) . . . . ?
N11 Pt N51 C52 41.3(5) . . . . ?
N22 Pt N51 C52 117.8(5) . . . . ?
C53 N51 C52 C53 -1.6(11) . . . 3_657 ?
Pt N51 C52 C53 -176.1(5) . . . 3_657 ?
C52 N51 C53 C52 1.6(11) . . . 3_657 ?
Pt N51 C53 C52 176.1(5) . . . 3_657 ?
